data_7018913
loop_
_publ_author_name
'Hou, Fengping'
'Cheng, Ju'
'Xi, Pinxian'
'Chen, Fengjuan'
'Huang, Liang'
'Xie, Gouqiang'
'Shi, Yanjun'
'Liu, Hongyan'
'Bai, Decheng'
'Zeng, Zhengzhi'

_publ_section_title
;
 Recognition of copper and hydrogen sulfide in vitro using a fluorescein
 derivative indicator
;
_journal_issue 19
_journal_name_full 'Dalton Transactions'
_journal_page_first 5799
_journal_paper_doi 10.1039/c2dt12462a
_journal_volume 41
_journal_year 2012
_chemical_formula_sum 'C29 H22 N2 O7'
_chemical_formula_weight 510.49
_chemical_name_systematic
;
?
;
_space_group_IT_number 2
_symmetry_cell_setting triclinic
_symmetry_space_group_name_Hall '-P 1'
_symmetry_space_group_name_H-M 'P -1'
_atom_sites_solution_hydrogens geom
_atom_sites_solution_primary direct
_atom_sites_solution_secondary difmap
_audit_creation_method SHELXL-97
_cell_angle_alpha 108.194(5)
_cell_angle_beta 90.845(6)
_cell_angle_gamma 90.795(6)
_cell_formula_units_Z 2
_cell_length_a 7.837(4)
_cell_length_b 12.342(6)
_cell_length_c 13.048(7)
_cell_measurement_reflns_used 1103
_cell_measurement_temperature 296(2)
_cell_measurement_theta_max 22.50
_cell_measurement_theta_min 2.60
_cell_volume 1198.6(11)
_computing_cell_refinement 'Bruker SAINT'
_computing_data_collection 'Bruker APEX2'
_computing_data_reduction 'Bruker SAINT'
_computing_molecular_graphics 'Bruker SHELXTL'
_computing_publication_material 'Bruker SHELXTL'
_computing_structure_refinement 'SHELXL-97 (Sheldrick, 2008)'
_computing_structure_solution 'SHELXS-97 (Sheldrick, 2008)'
_diffrn_ambient_temperature 296(2)
_diffrn_measured_fraction_theta_full 0.982
_diffrn_measured_fraction_theta_max 0.982
_diffrn_measurement_device_type 'Bruker APEX-II CCD'
_diffrn_measurement_method '\f and \w scans'
_diffrn_radiation_monochromator graphite
_diffrn_radiation_source 'fine-focus sealed tube'
_diffrn_radiation_type MoK\a
_diffrn_radiation_wavelength 0.71073
_diffrn_reflns_av_R_equivalents 0.0686
_diffrn_reflns_av_sigmaI/netI 0.1500
_diffrn_reflns_limit_h_max 9
_diffrn_reflns_limit_h_min -9
_diffrn_reflns_limit_k_max 14
_diffrn_reflns_limit_k_min -14
_diffrn_reflns_limit_l_max 15
_diffrn_reflns_limit_l_min -15
_diffrn_reflns_number 8647
_diffrn_reflns_theta_full 25.50
_diffrn_reflns_theta_max 25.50
_diffrn_reflns_theta_min 2.60
_exptl_absorpt_coefficient_mu 0.102
_exptl_absorpt_correction_T_max 0.9838
_exptl_absorpt_correction_T_min 0.9788
_exptl_absorpt_correction_type multi-scan
_exptl_crystal_colour yellow
_exptl_crystal_density_diffrn 1.414
_exptl_crystal_density_method 'not measured'
_exptl_crystal_description block
_exptl_crystal_F_000 532
_exptl_crystal_size_max 0.21
_exptl_crystal_size_mid 0.19
_exptl_crystal_size_min 0.16
_refine_diff_density_max 0.315
_refine_diff_density_min -0.220
_refine_diff_density_rms 0.048
_refine_ls_extinction_method none
_refine_ls_goodness_of_fit_ref 0.997
_refine_ls_hydrogen_treatment mixed
_refine_ls_matrix_type full
_refine_ls_number_parameters 351
_refine_ls_number_reflns 4391
_refine_ls_number_restraints 0
_refine_ls_restrained_S_all 0.997
_refine_ls_R_factor_all 0.2081
_refine_ls_R_factor_gt 0.0897
_refine_ls_shift/su_max 0.000
_refine_ls_shift/su_mean 0.000
_refine_ls_structure_factor_coef Fsqd
_refine_ls_weighting_details 'calc w=1/[\s^2^(Fo^2^)+(0.0698P)^2^+0.0000P] where P=(Fo^2^+2Fc^2^)/3'
_refine_ls_weighting_scheme calc
_refine_ls_wR_factor_gt 0.1529
_refine_ls_wR_factor_ref 0.1928
_reflns_number_gt 1859
_reflns_number_total 4391
_reflns_threshold_expression >2sigma(I)
_cod_data_source_file c2dt12462a.txt
_cod_data_source_block p-1
_cod_depositor_comments
;
The following automatic conversions were performed:

'_symmetry_cell_setting' value 'Triclinic' changed to 'triclinic'
according to /home/saulius/struct/CIF-dictionaries/cif_core.dic
dictionary named 'cif_core.dic' version 2.4.1 from 2010-06-29.

Automatic conversion script
Id: cif_fix_values 1715 2011-07-08 13:25:40Z adriana 
;
_cod_original_cell_volume 1198.7(11)
_cod_original_sg_symbol_H-M P-1
_cod_database_code 7018913

loop_
_symmetry_equiv_pos_as_xyz
'x, y, z'
'-x, -y, -z'

loop_
_atom_site_label
_atom_site_type_symbol
_atom_site_fract_x
_atom_site_fract_y
_atom_site_fract_z
_atom_site_U_iso_or_equiv
_atom_site_adp_type
_atom_site_occupancy
_atom_site_symmetry_multiplicity
_atom_site_calc_flag
_atom_site_refinement_flags
C1 C 0.8367(8) 0.6964(5) 0.8671(4) 0.0548(15) Uani 1 1 d .
H1 H 0.8445 0.7724 0.8695 0.066 Uiso 1 1 calc R
C2 C 0.9785(8) 0.6399(7) 0.8861(4) 0.0724(19) Uani 1 1 d .
H2 H 1.0834 0.6783 0.9012 0.087 Uiso 1 1 calc R
C3 C 0.9670(10) 0.5300(8) 0.8832(5) 0.086(2) Uani 1 1 d .
H3A H 1.0655 0.4936 0.8943 0.103 Uiso 1 1 calc R
C4 C 0.8118(11) 0.4688(6) 0.8640(5) 0.084(2) Uani 1 1 d .
H4A H 0.8034 0.3936 0.8643 0.101 Uiso 1 1 calc R
C5 C 0.6706(8) 0.5276(5) 0.8446(4) 0.0527(15) Uani 1 1 d .
C6 C 0.6864(7) 0.6383(5) 0.8447(3) 0.0435(14) Uani 1 1 d .
C7 C 0.4964(9) 0.4879(6) 0.8220(4) 0.0591(17) Uani 1 1 d .
C8 C 0.5180(6) 0.6790(4) 0.8176(4) 0.0419(13) Uani 1 1 d .
C9 C 0.5134(6) 0.7058(4) 0.7137(3) 0.0343(12) Uani 1 1 d .
C10 C 0.5794(6) 0.6321(4) 0.6191(4) 0.0416(13) Uani 1 1 d .
H10 H 0.6332 0.5665 0.6225 0.050 Uiso 1 1 calc R
C11 C 0.5687(6) 0.6516(4) 0.5230(4) 0.0446(14) Uani 1 1 d .
H11 H 0.6141 0.6001 0.4619 0.053 Uiso 1 1 calc R
C12 C 0.4901(6) 0.7486(4) 0.5161(3) 0.0396(13) Uani 1 1 d .
C13 C 0.4282(6) 0.8283(4) 0.6083(3) 0.0375(13) Uani 1 1 d .
C14 C 0.4382(6) 0.8022(4) 0.7059(3) 0.0369(12) Uani 1 1 d .
C15 C 0.3651(6) 0.8638(4) 0.8892(3) 0.0382(13) Uani 1 1 d .
C16 C 0.4420(6) 0.7716(4) 0.9078(3) 0.0342(12) Uani 1 1 d .
C17 C 0.4366(6) 0.7660(4) 1.0121(4) 0.0446(14) Uani 1 1 d .
H17 H 0.4865 0.7045 1.0270 0.054 Uiso 1 1 calc R
C18 C 0.3604(7) 0.8478(4) 1.0945(4) 0.0489(14) Uani 1 1 d .
H18 H 0.3615 0.8431 1.1643 0.059 Uiso 1 1 calc R
C19 C 0.2825(7) 0.9369(4) 1.0713(4) 0.0477(14) Uani 1 1 d .
C20 C 0.2861(7) 0.9455(4) 0.9692(4) 0.0502(15) Uani 1 1 d .
H20 H 0.2350 1.0067 0.9543 0.060 Uiso 1 1 calc R
C21 C 0.3431(6) 0.9299(4) 0.6052(3) 0.0397(13) Uani 1 1 d .
H21 H 0.3110 0.9834 0.6692 0.048 Uiso 1 1 calc R
C22 C 0.1675(6) 1.0663(4) 0.4326(4) 0.0411(13) Uani 1 1 d .
C23 C 0.0744(6) 1.1734(4) 0.4486(4) 0.0388(13) Uani 1 1 d .
C24 C 0.0345(6) 1.2076(5) 0.3604(4) 0.0531(15) Uani 1 1 d .
H24 H 0.0667 1.1629 0.2921 0.064 Uiso 1 1 calc R
C25 C -0.0520(7) 1.3064(5) 0.3715(5) 0.0632(17) Uani 1 1 d .
H25 H -0.0772 1.3283 0.3111 0.076 Uiso 1 1 calc R
C26 C -0.1008(7) 1.3722(5) 0.4705(6) 0.0648(17) Uani 1 1 d .
H26 H -0.1582 1.4397 0.4783 0.078 Uiso 1 1 calc R
C27 C -0.0651(8) 1.3387(6) 0.5581(5) 0.077(2) Uani 1 1 d .
H27 H -0.1000 1.3829 0.6260 0.092 Uiso 1 1 calc R
C28 C 0.0215(7) 1.2407(5) 0.5475(4) 0.0652(17) Uani 1 1 d .
H28 H 0.0451 1.2192 0.6084 0.078 Uiso 1 1 calc R
C29 C 0.1378(9) 0.1970(6) 0.8292(5) 0.092(2) Uani 1 1 d .
H29A H 0.1893 0.1610 0.8770 0.138 Uiso 1 1 calc R
H29B H 0.0318 0.1587 0.8009 0.138 Uiso 1 1 calc R
H29C H 0.1168 0.2755 0.8680 0.138 Uiso 1 1 calc R
H1N H 0.224(6) 1.097(4) 0.585(4) 0.056(16) Uiso 1 1 d .
N1 N 0.3112(5) 0.9472(3) 0.5155(3) 0.0399(11) Uani 1 1 d .
N2 N 0.2253(5) 1.0451(4) 0.5217(3) 0.0416(11) Uani 1 1 d .
O1 O 0.4291(6) 0.4002(4) 0.8228(3) 0.0892(15) Uani 1 1 d .
O2 O 0.4051(5) 0.5718(3) 0.8025(3) 0.0539(10) Uani 1 1 d .
O3 O 0.2040(6) 1.0210(3) 1.1483(3) 0.0772(13) Uani 1 1 d .
H3 H 0.2019 1.0047 1.2047 0.116 Uiso 1 1 calc R
O4 O 0.4720(4) 0.7648(3) 0.4189(2) 0.0543(10) Uani 1 1 d .
H4 H 0.5664 0.7737 0.3960 0.081 Uiso 1 1 calc R
O5 O 0.3648(4) 0.8821(3) 0.7908(2) 0.0463(9) Uani 1 1 d .
O6 O 0.1914(4) 0.9966(3) 0.3429(2) 0.0535(10) Uani 1 1 d .
O7 O 0.2491(6) 0.1911(3) 0.7431(3) 0.0814(13) Uani 1 1 d .
H7 H 0.2907 0.2545 0.7507 0.122 Uiso 1 1 calc R

loop_
_atom_site_aniso_label
_atom_site_aniso_U_11
_atom_site_aniso_U_22
_atom_site_aniso_U_33
_atom_site_aniso_U_23
_atom_site_aniso_U_13
_atom_site_aniso_U_12
C1 0.057(4) 0.070(4) 0.044(3) 0.028(3) 0.013(3) 0.001(4)
C2 0.060(5) 0.112(6) 0.061(4) 0.049(4) 0.008(3) 0.027(4)
C3 0.082(6) 0.121(7) 0.071(5) 0.054(5) 0.012(4) 0.040(6)
C4 0.109(6) 0.086(5) 0.070(5) 0.043(4) 0.016(4) 0.045(5)
C5 0.069(5) 0.054(4) 0.041(3) 0.022(3) 0.012(3) 0.018(4)
C6 0.046(4) 0.061(4) 0.025(3) 0.015(3) 0.017(2) 0.007(3)
C7 0.086(5) 0.053(4) 0.040(3) 0.015(3) 0.011(3) -0.006(4)
C8 0.037(3) 0.050(4) 0.042(3) 0.020(3) 0.004(2) -0.002(3)
C9 0.029(3) 0.041(3) 0.033(3) 0.010(2) 0.002(2) 0.001(3)
C10 0.041(3) 0.041(3) 0.039(3) 0.007(3) 0.011(2) 0.003(3)
C11 0.048(4) 0.052(4) 0.028(3) 0.004(3) 0.012(2) 0.007(3)
C12 0.043(3) 0.053(4) 0.020(3) 0.009(2) 0.002(2) -0.009(3)
C13 0.045(3) 0.042(3) 0.027(3) 0.014(2) 0.002(2) -0.002(3)
C14 0.036(3) 0.047(3) 0.024(3) 0.006(2) 0.004(2) 0.001(3)
C15 0.056(4) 0.036(3) 0.023(3) 0.009(2) 0.002(2) 0.006(3)
C16 0.036(3) 0.041(3) 0.029(3) 0.014(2) 0.010(2) 0.010(2)
C17 0.058(4) 0.049(3) 0.033(3) 0.021(3) 0.003(3) 0.013(3)
C18 0.067(4) 0.060(4) 0.026(3) 0.022(3) 0.002(3) 0.016(3)
C19 0.071(4) 0.048(4) 0.027(3) 0.013(3) 0.014(3) 0.019(3)
C20 0.072(4) 0.049(4) 0.034(3) 0.019(3) 0.003(3) 0.019(3)
C21 0.055(4) 0.046(3) 0.017(2) 0.010(2) 0.007(2) -0.010(3)
C22 0.047(3) 0.059(4) 0.022(3) 0.020(3) 0.006(2) -0.008(3)
C23 0.039(3) 0.052(4) 0.029(3) 0.019(3) 0.002(2) -0.003(3)
C24 0.053(4) 0.067(4) 0.046(3) 0.026(3) 0.016(3) 0.017(3)
C25 0.052(4) 0.079(5) 0.073(4) 0.044(4) 0.012(3) 0.018(3)
C26 0.051(4) 0.054(4) 0.087(5) 0.018(4) 0.012(4) 0.005(3)
C27 0.082(5) 0.082(5) 0.055(4) 0.003(4) 0.006(4) 0.029(4)
C28 0.077(5) 0.079(5) 0.037(3) 0.014(3) 0.002(3) 0.020(4)
C29 0.104(6) 0.108(6) 0.065(4) 0.026(4) 0.026(4) 0.013(4)
N1 0.053(3) 0.043(3) 0.028(2) 0.017(2) 0.003(2) -0.004(2)
N2 0.058(3) 0.045(3) 0.022(2) 0.011(2) 0.002(2) -0.003(2)
O1 0.139(4) 0.053(3) 0.080(3) 0.027(2) 0.014(3) -0.028(3)
O2 0.060(3) 0.050(2) 0.054(2) 0.0200(19) 0.0026(19) -0.004(2)
O3 0.139(4) 0.071(3) 0.031(2) 0.026(2) 0.029(2) 0.054(3)
O4 0.059(2) 0.080(3) 0.0225(18) 0.0139(17) 0.0131(17) -0.006(2)
O5 0.074(3) 0.047(2) 0.0227(18) 0.0166(16) 0.0076(17) 0.0222(19)
O6 0.082(3) 0.058(2) 0.0222(18) 0.0143(17) 0.0057(18) 0.010(2)
O7 0.116(4) 0.072(3) 0.049(2) 0.009(2) -0.004(2) -0.019(3)

loop_
_atom_type_symbol
_atom_type_description
_atom_type_scat_dispersion_real
_atom_type_scat_dispersion_imag
_atom_type_scat_source
C C 0.0033 0.0016 'International Tables Vol C Tables 4.2.6.8 and 6.1.1.4'
H H 0.0000 0.0000 'International Tables Vol C Tables 4.2.6.8 and 6.1.1.4'
N N 0.0061 0.0033 'International Tables Vol C Tables 4.2.6.8 and 6.1.1.4'
O O 0.0106 0.0060 'International Tables Vol C Tables 4.2.6.8 and 6.1.1.4'

loop_
_geom_angle_atom_site_label_1
_geom_angle_atom_site_label_2
_geom_angle_atom_site_label_3
_geom_angle
C6 C1 C2 118.2(6)
C6 C1 H1 120.9
C2 C1 H1 120.9
C3 C2 C1 120.9(7)
C3 C2 H2 119.5
C1 C2 H2 119.5
C2 C3 C4 122.2(7)
C2 C3 H3A 118.9
C4 C3 H3A 118.9
C5 C4 C3 115.8(7)
C5 C4 H4A 122.1
C3 C4 H4A 122.1
C6 C5 C4 120.9(6)
C6 C5 C7 110.4(5)
C4 C5 C7 128.7(7)
C1 C6 C5 121.9(6)
C1 C6 C8 128.2(5)
C5 C6 C8 109.9(5)
O1 C7 O2 121.2(6)
O1 C7 C5 130.6(7)
O2 C7 C5 108.2(5)
C9 C8 C6 114.4(4)
C9 C8 C16 112.1(4)
C6 C8 C16 114.5(4)
C9 C8 O2 107.5(4)
C6 C8 O2 100.8(4)
C16 C8 O2 106.2(4)
C14 C9 C10 116.7(4)
C14 C9 C8 121.3(4)
C10 C9 C8 122.0(5)
C11 C10 C9 123.0(5)
C11 C10 H10 118.5
C9 C10 H10 118.5
C10 C11 C12 119.6(5)
C10 C11 H11 120.2
C12 C11 H11 120.2
O4 C12 C11 119.3(4)
O4 C12 C13 120.3(5)
C11 C12 C13 120.3(4)
C12 C13 C14 117.7(5)
C12 C13 C21 122.5(4)
C14 C13 C21 119.6(4)
C9 C14 O5 123.9(4)
C9 C14 C13 122.6(4)
O5 C14 C13 113.5(4)
C20 C15 O5 114.9(4)
C20 C15 C16 121.9(4)
O5 C15 C16 123.2(4)
C15 C16 C17 116.8(4)
C15 C16 C8 121.1(4)
C17 C16 C8 122.0(4)
C18 C17 C16 122.6(5)
C18 C17 H17 118.7
C16 C17 H17 118.7
C17 C18 C19 118.4(4)
C17 C18 H18 120.8
C19 C18 H18 120.8
O3 C19 C20 117.5(5)
O3 C19 C18 121.9(4)
C20 C19 C18 120.6(5)
C15 C20 C19 119.7(5)
C15 C20 H20 120.2
C19 C20 H20 120.2
N1 C21 C13 120.7(4)
N1 C21 H21 119.6
C13 C21 H21 119.6
O6 C22 N2 119.7(5)
O6 C22 C23 123.4(4)
N2 C22 C23 116.9(4)
C28 C23 C24 117.4(5)
C28 C23 C22 123.4(5)
C24 C23 C22 119.2(4)
C25 C24 C23 121.2(5)
C25 C24 H24 119.4
C23 C24 H24 119.4
C26 C25 C24 120.2(6)
C26 C25 H25 119.9
C24 C25 H25 119.9
C25 C26 C27 119.4(6)
C25 C26 H26 120.3
C27 C26 H26 120.3
C26 C27 C28 120.6(6)
C26 C27 H27 119.7
C28 C27 H27 119.7
C27 C28 C23 121.2(5)
C27 C28 H28 119.4
C23 C28 H28 119.4
O7 C29 H29A 109.5
O7 C29 H29B 109.5
H29A C29 H29B 109.5
O7 C29 H29C 109.5
H29A C29 H29C 109.5
H29B C29 H29C 109.5
C21 N1 N2 115.8(4)
C22 N2 N1 121.3(4)
C22 N2 H1N 121(3)
N1 N2 H1N 117(3)
C7 O2 C8 110.6(4)
C19 O3 H3 109.5
C12 O4 H4 109.5
C15 O5 C14 118.2(4)
C29 O7 H7 109.5

loop_
_geom_bond_atom_site_label_1
_geom_bond_atom_site_label_2
_geom_bond_distance
C1 C6 1.350(7)
C1 C2 1.380(7)
C1 H1 0.9300
C2 C3 1.347(8)
C2 H2 0.9300
C3 C4 1.401(9)
C3 H3A 0.9300
C4 C5 1.394(7)
C4 H4A 0.9300
C5 C6 1.370(7)
C5 C7 1.439(8)
C6 C8 1.495(7)
C7 O1 1.201(6)
C7 O2 1.353(6)
C8 C9 1.492(6)
C8 C16 1.499(6)
C8 O2 1.540(5)
C9 C14 1.367(6)
C9 C10 1.396(6)
C10 C11 1.351(6)
C10 H10 0.9300
C11 C12 1.382(6)
C11 H11 0.9300
C12 O4 1.349(5)
C12 C13 1.393(6)
C13 C14 1.409(6)
C13 C21 1.440(6)
C14 O5 1.372(5)
C15 C20 1.367(6)
C15 O5 1.371(5)
C15 C16 1.381(6)
C16 C17 1.385(6)
C17 C18 1.375(6)
C17 H17 0.9300
C18 C19 1.376(6)
C18 H18 0.9300
C19 O3 1.360(5)
C19 C20 1.370(6)
C20 H20 0.9300
C21 N1 1.276(5)
C21 H21 0.9300
C22 O6 1.236(5)
C22 N2 1.343(6)
C22 C23 1.477(6)
C23 C28 1.372(6)
C23 C24 1.377(6)
C24 C25 1.372(7)
C24 H24 0.9300
C25 C26 1.358(7)
C25 H25 0.9300
C26 C27 1.358(7)
C26 H26 0.9300
C27 C28 1.365(7)
C27 H27 0.9300
C28 H28 0.9300
C29 O7 1.417(6)
C29 H29A 0.9600
C29 H29B 0.9600
C29 H29C 0.9600
N1 N2 1.372(5)
N2 H1N 0.87(5)
O3 H3 0.8200
O4 H4 0.8200
O7 H7 0.8200

loop_
_geom_torsion_atom_site_label_1
_geom_torsion_atom_site_label_2
_geom_torsion_atom_site_label_3
_geom_torsion_atom_site_label_4
_geom_torsion
C6 C1 C2 C3 -0.4(8)
C1 C2 C3 C4 -1.9(9)
C2 C3 C4 C5 2.1(9)
C3 C4 C5 C6 0.0(8)
C3 C4 C5 C7 179.7(5)
C2 C1 C6 C5 2.4(7)
C2 C1 C6 C8 -177.6(5)
C4 C5 C6 C1 -2.2(7)
C7 C5 C6 C1 178.0(4)
C4 C5 C6 C8 177.8(5)
C7 C5 C6 C8 -1.9(5)
C6 C5 C7 O1 -173.7(5)
C4 C5 C7 O1 6.6(9)
C6 C5 C7 O2 3.2(5)
C4 C5 C7 O2 -176.5(5)
C1 C6 C8 C9 65.1(6)
C5 C6 C8 C9 -114.9(5)
C1 C6 C8 C16 -66.3(6)
C5 C6 C8 C16 113.6(5)
C1 C6 C8 O2 -179.8(4)
C5 C6 C8 O2 0.1(5)
C6 C8 C9 C14 -135.9(5)
C16 C8 C9 C14 -3.3(6)
O2 C8 C9 C14 113.0(5)
C6 C8 C9 C10 46.6(6)
C16 C8 C9 C10 179.2(4)
O2 C8 C9 C10 -64.5(6)
C14 C9 C10 C11 -1.2(7)
C8 C9 C10 C11 176.4(5)
C9 C10 C11 C12 0.3(7)
C10 C11 C12 O4 -176.6(4)
C10 C11 C12 C13 2.6(7)
O4 C12 C13 C14 174.9(4)
C11 C12 C13 C14 -4.4(7)
O4 C12 C13 C21 0.1(7)
C11 C12 C13 C21 -179.1(5)
C10 C9 C14 O5 178.9(4)
C8 C9 C14 O5 1.2(7)
C10 C9 C14 C13 -0.8(7)
C8 C9 C14 C13 -178.4(4)
C12 C13 C14 C9 3.5(7)
C21 C13 C14 C9 178.4(4)
C12 C13 C14 O5 -176.2(4)
C21 C13 C14 O5 -1.3(6)
C20 C15 C16 C17 -0.5(7)
O5 C15 C16 C17 178.1(4)
C20 C15 C16 C8 176.0(5)
O5 C15 C16 C8 -5.5(7)
C9 C8 C16 C15 5.3(6)
C6 C8 C16 C15 137.9(5)
O2 C8 C16 C15 -111.8(5)
C9 C8 C16 C17 -178.4(4)
C6 C8 C16 C17 -45.9(6)
O2 C8 C16 C17 64.4(6)
C15 C16 C17 C18 -0.6(7)
C8 C16 C17 C18 -177.0(5)
C16 C17 C18 C19 1.9(8)
C17 C18 C19 O3 179.8(5)
C17 C18 C19 C20 -2.1(8)
O5 C15 C20 C19 -178.5(5)
C16 C15 C20 C19 0.2(8)
O3 C19 C20 C15 179.3(5)
C18 C19 C20 C15 1.2(8)
C12 C13 C21 N1 4.6(7)
C14 C13 C21 N1 -170.1(4)
O6 C22 C23 C28 168.1(5)
N2 C22 C23 C28 -10.8(7)
O6 C22 C23 C24 -10.5(7)
N2 C22 C23 C24 170.5(5)
C28 C23 C24 C25 1.2(8)
C22 C23 C24 C25 179.9(5)
C23 C24 C25 C26 -0.4(8)
C24 C25 C26 C27 -0.8(9)
C25 C26 C27 C28 1.1(10)
C26 C27 C28 C23 -0.2(10)
C24 C23 C28 C27 -0.9(8)
C22 C23 C28 C27 -179.6(5)
C13 C21 N1 N2 178.2(4)
O6 C22 N2 N1 0.1(7)
C23 C22 N2 N1 179.1(4)
C21 N1 N2 C22 -172.3(4)
O1 C7 O2 C8 174.2(4)
C5 C7 O2 C8 -3.1(5)
C9 C8 O2 C7 122.0(4)
C6 C8 O2 C7 1.9(4)
C16 C8 O2 C7 -117.8(4)
C20 C15 O5 C14 -178.4(4)
C16 C15 O5 C14 2.9(7)
C9 C14 O5 C15 -0.8(6)
C13 C14 O5 C15 178.9(4)
